data_2011206
loop_
_publ_author_name
'Parvez, Masood'
'Braitenbach, Kristin'

_publ_section_title
;
 Clemizoledichlorocobalt(II)
;
_journal_issue 8
_journal_name_full 'Acta Crystallographica Section C'
_journal_page_first 919
_journal_page_last 920
_journal_paper_doi 10.1107/S0108270100005710
_journal_volume 56
_journal_year 2000
_chemical_formula_iupac '[Co Cl2 (C19 H20 Cl1 N3)]'
_chemical_formula_moiety 'C19 H20 Cl3 Co N3'
_chemical_formula_sum 'C19 H20 Cl3 Co N3'
_chemical_formula_weight 455.66
_chemical_name_common clemizoledichlorocobalt(II)
_chemical_name_systematic
;
Dichloro[1-(p-chlorophenylmethyl)-2-(1-pyrrolidinylmethyl)benzimidazole-
N,N'']Cobalt(II)
;
_space_group_IT_number 14
_symmetry_cell_setting monoclinic
_symmetry_space_group_name_Hall '-P 2yn'
_symmetry_space_group_name_H-M 'P 1 21/n 1'
_cell_angle_alpha 90.00
_cell_angle_beta 93.77(4)
_cell_angle_gamma 90.00
_cell_formula_units_Z 4
_cell_length_a 9.647(6)
_cell_length_b 12.675(6)
_cell_length_c 16.359(5)
_cell_measurement_reflns_used 25
_cell_measurement_temperature 170(2)
_cell_measurement_theta_max 25.0
_cell_measurement_theta_min 10.0
_cell_volume 1996.0(17)
_computing_cell_refinement 'MSC/AFC Diffractometer Control Software'
_computing_data_collection
;
MSC/AFC Diffractometer Control Software
(Molecular Structure Corporation, 1988)
;
_computing_data_reduction 'TEXSAN (Molecular Structure Corporation, 1994)'
_computing_molecular_graphics TEXSAN
_computing_publication_material 'SHELXL97 (Sheldrick, 1997)'
_computing_structure_refinement 'SHELXL97 (Sheldrick, 1997)'
_computing_structure_solution 'SAPI91 (Fan, 1991)'
_diffrn_ambient_temperature 170(2)
_diffrn_measurement_device_type 'Rigaku AFC-6S'
_diffrn_measurement_method \w/2\q
_diffrn_radiation_monochromator graphite
_diffrn_radiation_source 'fine-focus sealed tube'
_diffrn_radiation_type MoK\a
_diffrn_radiation_wavelength .71069
_diffrn_reflns_av_R_equivalents .097
_diffrn_reflns_av_sigmaI/netI .171
_diffrn_reflns_limit_h_max 11
_diffrn_reflns_limit_h_min 0
_diffrn_reflns_limit_k_max 15
_diffrn_reflns_limit_k_min 0
_diffrn_reflns_limit_l_max 19
_diffrn_reflns_limit_l_min -19
_diffrn_reflns_number 3754
_diffrn_reflns_theta_max 25.0
_diffrn_reflns_theta_min 2.5
_diffrn_standards_decay_% none
_diffrn_standards_interval_count 200
_diffrn_standards_number 3
_exptl_absorpt_coefficient_mu 1.27
_exptl_absorpt_correction_T_max .82
_exptl_absorpt_correction_T_min .63
_exptl_absorpt_correction_type empirical
_exptl_absorpt_process_details '\y scan (3 reflections; North et al., 1968)'
_exptl_crystal_colour blue
_exptl_crystal_density_diffrn 1.516
_exptl_crystal_density_method 'not measured'
_exptl_crystal_description prismatic
_exptl_crystal_F_000 932
_exptl_crystal_size_max .40
_exptl_crystal_size_mid .22
_exptl_crystal_size_min .16
_refine_diff_density_max .40
_refine_diff_density_min -.44
_refine_ls_extinction_method none
_refine_ls_goodness_of_fit_ref .979
_refine_ls_hydrogen_treatment constr
_refine_ls_matrix_type full
_refine_ls_number_parameters 251
_refine_ls_number_reflns 3533
_refine_ls_number_restraints 34
_refine_ls_restrained_S_all .981
_refine_ls_R_factor_all .188
_refine_ls_R_factor_gt .043
_refine_ls_shift/su_max <0.001
_refine_ls_shift/su_mean .00
_refine_ls_structure_factor_coef Fsqd
_refine_ls_weighting_details 'calc w = 1/[\s^2^(Fo^2^)+(0.0384P)^2^] where P = (Fo^2^+2Fc^2^)/3'
_refine_ls_weighting_scheme calc
_refine_ls_wR_factor_ref .136
_reflns_number_gt 1425
_reflns_number_total 3533
_reflns_threshold_expression I>2\s(I)
_cod_data_source_file fr1273.cif
_cod_data_source_block I
_cod_original_cell_volume 1996(2)
_cod_original_sg_symbol_H-M 'P 21/n'
_cod_database_code 2011206
_cod_database_fobs_code 2011206

loop_
_symmetry_equiv_pos_as_xyz
'x, y, z'
'-x+1/2, y+1/2, -z+1/2'
'-x, -y, -z'
'x-1/2, -y-1/2, z-1/2'

loop_
_atom_site_label
_atom_site_fract_x
_atom_site_fract_y
_atom_site_fract_z
_atom_site_U_iso_or_equiv
_atom_site_adp_type
_atom_site_calc_flag
_atom_site_refinement_flags
_atom_site_occupancy
_atom_site_disorder_assembly
_atom_site_disorder_group
_atom_site_type_symbol
Co1 .84005(8) .49515(8) .68276(5) .0383(3) Uani d . 1 A . Co
Cl1 .1710(2) 1.07964(15) .60736(13) .0659(6) Uani d . 1 A . Cl
Cl2 .91205(18) .33425(15) .64955(11) .0542(5) Uani d . 1 . . Cl
Cl3 1.00581(18) .61391(15) .70886(12) .0571(5) Uani d . 1 . . Cl
N1 .4642(5) .6056(4) .5979(3) .0398(14) Uani d . 1 A . N
N2 .6872(5) .5596(4) .6135(3) .0341(13) Uani d . 1 A . N
N3 .6877(5) .4875(4) .7708(3) .0371(13) Uani d D 1 . . N
C1 .5240(6) .6347(5) .5259(4) .0371(17) Uani d . 1 . . C
C2 .4696(7) .6844(5) .4549(4) .0408(17) Uani d . 1 . . C
H2 .3744 .7036 .4477 .049 Uiso calc R 1 . . H
C3 .5608(7) .7042(6) .3959(4) .0513(19) Uani d . 1 . . C
H3 .5281 .7393 .3471 .062 Uiso calc R 1 . . H
C4 .7011(7) .6743(5) .4054(4) .0446(18) Uani d . 1 . . C
H4 .7602 .6875 .3623 .054 Uiso calc R 1 . . H
C5 .7544(7) .6259(5) .4763(4) .0405(17) Uani d . 1 . . C
H5 .8498 .6073 .4834 .049 Uiso calc R 1 . . H
C6 .6637(6) .6055(5) .5369(4) .0366(16) Uani d . 1 . . C
C7 .5645(6) .5611(5) .6470(4) .0353(16) Uani d . 1 . . C
C8 .3168(6) .6190(5) .6155(4) .0415(17) Uani d . 1 . . C
H8A .3015 .5876 .6695 .050 Uiso calc R 1 A . H
H8B .2574 .5806 .5736 .050 Uiso calc R 1 . . H
C9 .2739(6) .7344(5) .6157(4) .0346(15) Uani d . 1 A . C
C10 .3348(6) .8014(6) .6741(4) .0413(17) Uani d . 1 . . C
H10 .4006 .7748 .7147 .050 Uiso calc R 1 A . H
C11 .3004(7) .9063(6) .6735(4) .0437(18) Uani d . 1 A . C
H11 .3405 .9523 .7144 .052 Uiso calc R 1 . . H
C12 .2073(7) .9447(5) .6132(4) .0400(18) Uani d . 1 . . C
C13 .1423(7) .8783(6) .5565(4) .0485(19) Uani d . 1 A . C
H13 .0748 .9047 .5168 .058 Uiso calc R 1 . . H
C14 .1766(6) .7724(6) .5579(4) .0414(17) Uani d . 1 . . C
H14 .1327 .7257 .5188 .050 Uiso calc R 1 A . H
C15 .5513(7) .5190(6) .7311(4) .057(2) Uani d . 1 A . C
H15A .5091 .5736 .7649 .069 Uiso calc R 1 . . H
H15B .4885 .4572 .7282 .069 Uiso calc R 1 . . H
C16 .7306(12) .5653(7) .8370(5) .050(3) Uani d PDU .76 A 1 C
H16A .6515 .5831 .8700 .059 Uiso calc PR .76 A 1 H
H16B .7668 .6309 .8134 .059 Uiso calc PR .76 A 1 H
C17 .8437(10) .5083(8) .8886(6) .056(3) Uani d PDU .76 A 1 C
H17A .9363 .5244 .8690 .067 Uiso calc PR .76 A 1 H
H17B .8427 .5295 .9468 .067 Uiso calc PR .76 A 1 H
C18 .8108(11) .3928(9) .8785(7) .068(3) Uani d PDU .76 A 1 C
H18A .7892 .3614 .9316 .081 Uiso calc PR .76 A 1 H
H18B .8905 .3546 .8574 .081 Uiso calc PR .76 A 1 H
C19 .6855(10) .3869(7) .8177(6) .052(3) Uani d PDU .76 A 1 C
H19A .6927 .3255 .7807 .062 Uiso calc PR .76 A 1 H
H19B .5987 .3806 .8464 .062 Uiso calc PR .76 A 1 H
C16' .727(5) .534(3) .8521(13) .051(6) Uiso d PDU .24 A 2 C
H16C .6464 .5403 .8863 .061 Uiso calc PR .24 A 2 H
H16D .7707 .6046 .8472 .061 Uiso calc PR .24 A 2 H
C17' .830(4) .453(2) .885(3) .048(6) Uiso d PDU .24 A 2 C
H17C .9241 .4688 .8680 .057 Uiso calc PR .24 A 2 H
H17D .8330 .4507 .9458 .057 Uiso calc PR .24 A 2 H
C18' .778(4) .350(2) .849(2) .063(6) Uiso d PDU .24 A 2 C
H18C .7447 .3043 .8929 .076 Uiso calc PR .24 A 2 H
H18D .8538 .3132 .8231 .076 Uiso calc PR .24 A 2 H
C19' .661(4) .3744(12) .787(2) .046(6) Uiso d PDU .24 A 2 C
H19C .6670 .3312 .7367 .055 Uiso calc PR .24 A 2 H
H19D .5694 .3636 .8093 .055 Uiso calc PR .24 A 2 H

loop_
_atom_site_aniso_label
_atom_site_aniso_U_11
_atom_site_aniso_U_22
_atom_site_aniso_U_33
_atom_site_aniso_U_12
_atom_site_aniso_U_13
_atom_site_aniso_U_23
Co1 .0285(4) .0470(5) .0400(5) .0027(5) .0065(3) .0030(5)
Cl1 .0694(14) .0401(11) .0922(16) .0049(10) .0347(12) .0068(11)
Cl2 .0467(11) .0645(13) .0505(11) .0199(9) -.0042(9) -.0150(10)
Cl3 .0399(10) .0549(12) .0766(14) -.0089(9) .0040(9) .0162(11)
N1 .031(3) .038(3) .051(4) .002(3) .008(3) -.001(3)
N2 .030(3) .039(3) .034(3) .004(3) .005(2) .001(3)
N3 .039(3) .039(3) .034(3) .008(3) .009(2) .003(3)
C1 .038(4) .031(4) .042(4) -.010(3) .006(3) -.003(3)
C2 .037(4) .030(4) .055(5) .007(3) -.002(3) .006(4)
C3 .051(5) .054(5) .048(5) .005(4) -.001(4) .014(4)
C4 .053(5) .032(4) .049(5) -.004(4) .011(4) .004(4)
C5 .038(4) .030(4) .053(5) -.002(3) .004(3) .000(3)
C6 .032(4) .034(4) .044(4) -.005(3) .012(3) -.004(3)
C7 .033(4) .036(4) .038(4) -.006(3) .011(3) -.004(3)
C8 .028(4) .040(4) .056(5) -.004(3) .008(3) .000(4)
C9 .024(3) .036(4) .045(4) -.001(3) .006(3) -.001(3)
C10 .028(3) .049(5) .047(4) .000(4) .000(3) -.005(4)
C11 .034(4) .050(5) .048(5) -.004(3) .010(3) -.010(4)
C12 .043(4) .035(4) .045(4) .004(4) .024(4) -.001(4)
C13 .039(4) .062(5) .044(5) .013(4) .003(3) .001(4)
C14 .034(4) .053(5) .037(4) -.001(4) .000(3) -.012(4)
C15 .036(4) .085(6) .053(4) .009(4) .014(3) .007(5)
C16 .043(5) .055(7) .052(6) .003(5) .018(5) -.008(5)
C17 .051(5) .082(7) .036(5) .002(6) .008(4) -.008(6)
C18 .075(7) .079(7) .050(6) .025(7) .017(5) .017(6)
C19 .050(6) .054(6) .055(7) .000(5) .025(5) .009(5)

loop_
_atom_type_symbol
_atom_type_description
_atom_type_scat_dispersion_real
_atom_type_scat_dispersion_imag
_atom_type_scat_source
C C .0033 .0016 'International Tables Vol C Tables 4.2.6.8 and 6.1.1.4'
H H .0000 .0000 'International Tables Vol C Tables 4.2.6.8 and 6.1.1.4'
N N .0061 .0033 'International Tables Vol C Tables 4.2.6.8 and 6.1.1.4'
Cl Cl .1484 .1585 'International Tables Vol C Tables 4.2.6.8 and 6.1.1.4'
Co Co .3494 .9721 'International Tables Vol C Tables 4.2.6.8 and 6.1.1.4'

loop_
_geom_angle_atom_site_label_1
_geom_angle_atom_site_label_2
_geom_angle_atom_site_label_3
_geom_angle
_geom_angle_publ_flag
N2 Co1 N3 83.34(18) y
N2 Co1 Cl3 109.35(16) y
N3 Co1 Cl3 115.01(15) y
N2 Co1 Cl2 118.05(16) y
N3 Co1 Cl2 111.27(15) y
Cl3 Co1 Cl2 115.79(8) y
C7 N1 C1 107.2(5) y
C7 N1 C8 126.7(5) y
C1 N1 C8 126.2(5) y
C7 N2 C6 105.6(5) y
C7 N2 Co1 114.7(4) y
C6 N2 Co1 139.7(4) y
C19' N3 C16' 105(2) n
C19' N3 C15 100.4(13) n
C16' N3 C15 116.9(16) n
C19' N3 C19 21.9(14) n
C16' N3 C19 83.9(15) n
C15 N3 C19 114.5(6) y
C19' N3 C16 123.3(15) n
C16' N3 C16 17.9(17) n
C15 N3 C16 109.5(6) y
C19 N3 C16 101.7(6) y
C19' N3 Co1 107.4(17) n
C16' N3 Co1 116.2(19) n
C15 N3 Co1 108.9(3) y
C19 N3 Co1 115.0(5) y
C16 N3 Co1 106.7(5) y
N1 C1 C2 132.1(6) n
N1 C1 C6 105.7(6) n
C2 C1 C6 122.2(6) n
C3 C2 C1 116.5(6) n
C3 C2 H2 121.8 n
C1 C2 H2 121.8 n
C2 C3 C4 122.1(6) n
C2 C3 H3 118.9 n
C4 C3 H3 118.9 n
C5 C4 C3 121.0(6) n
C5 C4 H4 119.5 n
C3 C4 H4 119.5 n
C4 C5 C6 117.7(6) n
C4 C5 H5 121.1 n
C6 C5 H5 121.1 n
N2 C6 C5 130.6(6) n
N2 C6 C1 109.0(5) n
C5 C6 C1 120.4(6) n
N2 C7 N1 112.6(5) n
N2 C7 C15 120.4(6) n
N1 C7 C15 127.0(6) n
N1 C8 C9 112.1(5) n
N1 C8 H8A 109.2 n
C9 C8 H8A 109.2 n
N1 C8 H8B 109.2 n
C9 C8 H8B 109.2 n
H8A C8 H8B 107.9 n
C14 C9 C10 120.1(6) n
C14 C9 C8 120.6(6) n
C10 C9 C8 119.3(6) n
C11 C10 C9 120.0(6) n
C11 C10 H10 120.0 n
C9 C10 H10 120.0 n
C10 C11 C12 119.6(7) n
C10 C11 H11 120.2 n
C12 C11 H11 120.2 n
C13 C12 C11 120.9(6) n
C13 C12 Cl1 118.8(6) n
C11 C12 Cl1 120.2(6) n
C12 C13 C14 119.1(7) n
C12 C13 H13 120.5 n
C14 C13 H13 120.5 n
C9 C14 C13 120.2(6) n
C9 C14 H14 119.9 n
C13 C14 H14 119.9 n
N3 C15 C7 111.9(5) n
N3 C15 H15A 109.2 n
C7 C15 H15A 109.2 n
N3 C15 H15B 109.2 n
C7 C15 H15B 109.2 n
H15A C15 H15B 107.9 n
N3 C16 C17 104.1(7) n
N3 C16 H16A 110.9 n
C17 C16 H16A 110.9 n
N3 C16 H16B 110.9 n
C17 C16 H16B 110.9 n
H16A C16 H16B 109.0 n
C18 C17 C16 105.2(7) n
C18 C17 H17A 110.7 n
C16 C17 H17A 110.7 n
C18 C17 H17B 110.7 n
C16 C17 H17B 110.7 n
H17A C17 H17B 108.8 n
C17 C18 C19 105.9(7) n
C17 C18 H18A 110.6 n
C19 C18 H18A 110.6 n
C17 C18 H18B 110.6 n
C19 C18 H18B 110.6 n
H18A C18 H18B 108.7 n
N3 C19 C18 104.9(7) n
N3 C19 H19A 110.8 n
C18 C19 H19A 110.8 n
N3 C19 H19B 110.8 n
C18 C19 H19B 110.8 n
H19A C19 H19B 108.8 n
N3 C16' C17' 100(2) n
N3 C16' H16C 111.8 n
C17' C16' H16C 111.8 n
N3 C16' H16D 111.8 n
C17' C16' H16D 111.8 n
H16C C16' H16D 109.5 n
C18' C17' C16' 105(3) n
C18' C17' H17C 110.7 n
C16' C17' H17C 110.7 n
C18' C17' H17D 110.7 n
C16' C17' H17D 110.7 n
H17C C17' H17D 108.8 n
C17' C18' C19' 108(3) n
C17' C18' H18C 110.2 n
C19' C18' H18C 110.2 n
C17' C18' H18D 110.2 n
C19' C18' H18D 110.2 n
H18C C18' H18D 108.5 n
N3 C19' C18' 100.8(19) n
N3 C19' H19C 111.6 n
C18' C19' H19C 111.6 n
N3 C19' H19D 111.6 n
C18' C19' H19D 111.6 n
H19C C19' H19D 109.4 n

loop_
_geom_bond_atom_site_label_1
_geom_bond_atom_site_label_2
_geom_bond_site_symmetry_2
_geom_bond_distance
_geom_bond_publ_flag
Co1 N2 . 1.976(5) y
Co1 N3 . 2.126(5) y
Co1 Cl3 . 2.217(2) y
Co1 Cl2 . 2.233(2) y
Cl1 C12 . 1.747(7) y
N1 C7 . 1.340(7) y
N1 C1 . 1.394(7) y
N1 C8 . 1.479(7) y
N2 C7 . 1.337(7) y
N2 C6 . 1.386(7) y
N3 C19' . 1.482(10) y
N3 C16' . 1.485(10) y
N3 C15 . 1.484(8) y
N3 C19 . 1.489(7) y
N3 C16 . 1.503(7) y
C1 C2 . 1.394(8) n
C1 C6 . 1.399(8) n
C2 C3 . 1.370(9) n
C2 H2 . .9500 n
C3 C4 . 1.404(9) n
C3 H3 . .9500 n
C4 C5 . 1.382(8) n
C4 H4 . .9500 n
C5 C6 . 1.389(8) n
C5 H5 . .9500 n
C7 C15 . 1.489(8) n
C8 C9 . 1.521(8) n
C8 H8A . .9900 n
C8 H8B . .9900 n
C9 C14 . 1.374(8) n
C9 C10 . 1.381(8) n
C10 C11 . 1.370(9) n
C10 H10 . .9500 n
C11 C12 . 1.379(9) n
C11 H11 . .9500 n
C12 C13 . 1.373(9) n
C13 C14 . 1.382(9) n
C13 H13 . .9500 n
C14 H14 . .9500 n
C15 H15A . .9900 n
C15 H15B . .9900 n
C16 C17 . 1.517(8) n
C16 H16A . .9900 n
C16 H16B . .9900 n
C17 C18 . 1.505(9) n
C17 H17A . .9900 n
C17 H17B . .9900 n
C18 C19 . 1.516(8) n
C18 H18A . .9900 n
C18 H18B . .9900 n
C19 H19A . .9900 n
C19 H19B . .9900 n
C16' C17' . 1.508(10) n
C16' H16C . .9900 n
C16' H16D . .9900 n
C17' C18' . 1.501(10) n
C17' H17C . .9900 n
C17' H17D . .9900 n
C18' C19' . 1.503(10) n
C18' H18C . .9900 n
C18' H18D . .9900 n
C19' H19C . .9900 n
C19' H19D . .9900 n

loop_
_geom_torsion_atom_site_label_1
_geom_torsion_atom_site_label_2
_geom_torsion_atom_site_label_3
_geom_torsion_atom_site_label_4
_geom_torsion
_geom_torsion_publ_flag
N3 Co1 N2 C7 -5.1(4) n
Cl3 Co1 N2 C7 -119.3(4) n
Cl2 Co1 N2 C7 105.5(4) n
N3 Co1 N2 C6 175.7(7) n
Cl3 Co1 N2 C6 61.5(7) n
Cl2 Co1 N2 C6 -73.7(7) n
N2 Co1 N3 C19' 115.3(12) n
Cl3 Co1 N3 C19' -136.4(12) n
Cl2 Co1 N3 C19' -2.3(12) n
N2 Co1 N3 C16' -127.0(15) n
Cl3 Co1 N3 C16' -18.7(15) n
Cl2 Co1 N3 C16' 115.4(15) n
N2 Co1 N3 C15 7.4(5) n
Cl3 Co1 N3 C15 115.7(4) n
Cl2 Co1 N3 C15 -110.1(4) n
N2 Co1 N3 C19 137.4(5) n
Cl3 Co1 N3 C19 -114.3(5) n
Cl2 Co1 N3 C19 19.8(5) n
N2 Co1 N3 C16 -110.7(5) n
Cl3 Co1 N3 C16 -2.4(5) n
Cl2 Co1 N3 C16 131.8(4) n
C7 N1 C1 C2 -179.3(6) n
C8 N1 C1 C2 2.1(10) n
C7 N1 C1 C6 -.6(7) n
C8 N1 C1 C6 -179.1(5) n
N1 C1 C2 C3 178.1(7) n
C6 C1 C2 C3 -.5(9) n
C1 C2 C3 C4 1.3(10) n
C2 C3 C4 C5 -2.0(11) n
C3 C4 C5 C6 1.7(10) n
C7 N2 C6 C5 178.9(6) n
Co1 N2 C6 C5 -2.0(11) n
C7 N2 C6 C1 .3(7) n
Co1 N2 C6 C1 179.5(5) n
C4 C5 C6 N2 -179.3(6) n
C4 C5 C6 C1 -.9(9) n
N1 C1 C6 N2 .2(7) n
C2 C1 C6 N2 179.1(5) n
N1 C1 C6 C5 -178.6(5) n
C2 C1 C6 C5 .3(9) n
C6 N2 C7 N1 -.7(7) n
Co1 N2 C7 N1 179.9(4) n
C6 N2 C7 C15 -179.0(6) n
Co1 N2 C7 C15 1.6(8) n
C1 N1 C7 N2 .8(7) n
C8 N1 C7 N2 179.4(5) n
C1 N1 C7 C15 178.9(6) n
C8 N1 C7 C15 -2.5(10) n
C7 N1 C8 C9 119.4(7) n
C1 N1 C8 C9 -62.3(8) n
N1 C8 C9 C14 115.0(6) n
N1 C8 C9 C10 -64.3(8) n
C14 C9 C10 C11 -1.3(9) n
C8 C9 C10 C11 178.0(5) n
C9 C10 C11 C12 -1.5(9) n
C10 C11 C12 C13 3.8(9) n
C10 C11 C12 Cl1 -175.6(5) n
C11 C12 C13 C14 -3.2(10) n
Cl1 C12 C13 C14 176.3(5) n
C10 C9 C14 C13 1.9(9) n
C8 C9 C14 C13 -177.4(6) n
C12 C13 C14 C9 .3(10) n
C19' N3 C15 C7 -120.9(18) n
C16' N3 C15 C7 126(2) n
C19 N3 C15 C7 -138.6(7) n
C16 N3 C15 C7 108.0(7) n
Co1 N3 C15 C7 -8.3(7) n
N2 C7 C15 N3 5.0(9) n
N1 C7 C15 N3 -173.0(6) n
C19' N3 C16 C17 46(2) n
C16' N3 C16 C17 46(6) n
C15 N3 C16 C17 163.2(7) n
C19 N3 C16 C17 41.7(9) n
Co1 N3 C16 C17 -79.1(7) n
N3 C16 C17 C18 -27.9(10) n
C16 C17 C18 C19 3.3(11) n
C19' N3 C19 C18 149(5) n
C16' N3 C19 C18 -40.8(19) n
C15 N3 C19 C18 -157.6(7) n
C16 N3 C19 C18 -39.7(9) n
Co1 N3 C19 C18 75.2(8) n
C17 C18 C19 N3 22.7(10) n
C19' N3 C16' C17' 46(4) n
C15 N3 C16' C17' 157(2) n
C19 N3 C16' C17' 43(3) n
C16 N3 C16' C17' -134(9) n
Co1 N3 C16' C17' -72(3) n
N3 C16' C17' C18' -33(4) n
C16' C17' C18' C19' 9(5) n
C16' N3 C19' C18' -41(3) n
C15 N3 C19' C18' -163(2) n
C19 N3 C19' C18' -30(3) n
C16 N3 C19' C18' -41(3) n
Co1 N3 C19' C18' 83(3) n
C17' C18' C19' N3 19(4) n
